data_7100108
loop_
_publ_author_name
'R. Winpenny'
'Andrei S. Batsanov'
'Finn Krebs Larsen'
'Chris Muryn'
'Jacob Overgaard'
'S.J. Teat'
'Grigore A. Timco'

_publ_section_title
;
Influencing The Nuclearity and Constitution of
Heterometallic Rings Via Templates
;
_journal_name_full 'Chemical Communications'
_journal_paper_doi 10.1039/b504912a
_journal_year 2005
_chemical_formula_sum 'C91 H167 Cr8 F11 N4 Ni O37'
_chemical_formula_weight 2590.98
_space_group_IT_number 165
_symmetry_cell_setting trigonal
_symmetry_space_group_name_Hall '-P 3 2"c'
_symmetry_space_group_name_H-M 'P -3 c 1'
_cell_angle_alpha 90.00
_cell_angle_beta 90.00
_cell_angle_gamma 120.00
_cell_formula_units_Z 6
_cell_length_a 36.0766(12)
_cell_length_b 36.0766(12)
_cell_length_c 19.0238(7)
_cell_measurement_temperature 100(2)
_cell_volume 21442.7(13)
_diffrn_ambient_temperature 100(2)
_exptl_crystal_density_diffrn 1.204
_cod_depositor_comments
;
The following automatic conversions were performed:
'_symmetry_cell_setting' value 'Trigonal' changed to 'trigonal' according
to '/home/saulius/struct/CIF-dictionaries/cif_core.dic' dictionary named
'cif_core.dic' version 2.4.1 from 2010-06-29.

Automatic conversion script
Id: cif_fix_enum 1527 2010-12-29 10:47:43Z saulius 
;
_cod_database_code 7100108

loop_
_symmetry_equiv_pos_as_xyz
'x, y, z'
'-y, x-y, z'
'-x+y, -x, z'
'y, x, -z+1/2'
'x-y, -y, -z+1/2'
'-x, -x+y, -z+1/2'
'-x, -y, -z'
'y, -x+y, -z'
'x-y, x, -z'
'-y, -x, z-1/2'
'-x+y, y, z-1/2'
'x, x-y, z-1/2'

loop_
_atom_site_label
_atom_site_type_symbol
_atom_site_fract_x
_atom_site_fract_y
_atom_site_fract_z
_atom_site_U_iso_or_equiv
_atom_site_adp_type
_atom_site_occupancy
_atom_site_symmetry_multiplicity
_atom_site_calc_flag
_atom_site_refinement_flags
_atom_site_disorder_assembly
_atom_site_disorder_group
Cr1 Cr 0.24723(7) 0.24723(7) 0.2500 0.0578(9) Uani 0.89 2 d SP . .
Cr2 Cr 0.32488(7) 0.22766(6) 0.29587(15) 0.0706(8) Uani 0.89 1 d P . .
Cr3 Cr 0.43176(6) 0.27971(6) 0.30857(12) 0.0548(7) Uani 0.89 1 d P . .
Cr4 Cr 0.51133(6) 0.37742(6) 0.26580(10) 0.0419(6) Uani 0.89 1 d P . .
Cr5 Cr 0.52191(5) 0.47138(6) 0.21282(9) 0.0369(6) Uani 0.89 1 d P . .
Ni1 Ni 0.24723(7) 0.24723(7) 0.2500 0.0578(9) Uani 0.11 2 d SP . .
Ni2 Ni 0.32488(7) 0.22766(6) 0.29587(15) 0.0706(8) Uani 0.11 1 d P . .
Ni3 Ni 0.43176(6) 0.27971(6) 0.30857(12) 0.0548(7) Uani 0.11 1 d P . .
Ni4 Ni 0.51133(6) 0.37742(6) 0.26580(10) 0.0419(6) Uani 0.11 1 d P . .
Ni5 Ni 0.52191(5) 0.47138(6) 0.21282(9) 0.0369(6) Uani 0.11 1 d P . .
F1 F 0.3039(2) 0.2671(2) 0.2903(3) 0.0545(18) Uani 1 1 d . A .
F2 F 0.3810(2) 0.2737(2) 0.2657(3) 0.0508(18) Uani 1 1 d . A .
F3 F 0.45587(18) 0.34076(18) 0.3021(3) 0.0365(15) Uani 1 1 d . A .
F4 F 0.48964(18) 0.41019(18) 0.2223(3) 0.0352(15) Uani 1 1 d . A .
F5 F 0.49691(19) 0.4643(2) 0.1248(3) 0.0437(16) Uani 1 1 d . A .
F6 F 0.4734(2) 0.4734(2) 0.2500 0.034(2) Uani 1 2 d S A .
O1 O 0.2367(7) 0.2760(7) 0.3410(10) 0.061(5) Uiso 0.50 1 d PU A 1
O2 O 0.3051(5) 0.2018(5) 0.2124(8) 0.044(4) Uiso 0.50 1 d PDU A 1
C1 C 0.2876(9) 0.2111(10) 0.1597(12) 0.047(9) Uiso 0.50 1 d PDU A 1
C2 C 0.2929(10) 0.1938(9) 0.0842(15) 0.110(11) Uiso 0.50 1 d PDU A 1
C3 C 0.2643(13) 0.2031(13) 0.033(2) 0.135(15) Uiso 0.50 1 d PDU A 1
C4 C 0.2744(13) 0.1448(10) 0.099(2) 0.137(16) Uiso 0.50 1 d PDU A 1
C5 C 0.3411(11) 0.2170(15) 0.060(3) 0.20(2) Uiso 0.50 1 d PDU A 1
O1A O 0.2206(6) 0.2545(6) 0.3243(9) 0.047(4) Uiso 0.50 1 d PU A 2
O2A O 0.3172(6) 0.2223(7) 0.1809(11) 0.069(5) Uiso 0.50 1 d PDU A 2
C1A C 0.2831(11) 0.2185(15) 0.1494(16) 0.075(12) Uiso 0.50 1 d PDU A 2
C2A C 0.2783(11) 0.1993(12) 0.0707(17) 0.132(13) Uiso 0.50 1 d PDU A 2
C3A C 0.2995(16) 0.2400(13) 0.022(2) 0.160(19) Uiso 0.50 1 d PDU A 2
C4A C 0.2284(12) 0.1700(17) 0.064(3) 0.23(3) Uiso 0.50 1 d PDU A 2
C5A C 0.3037(18) 0.1744(18) 0.064(3) 0.20(2) Uiso 0.50 1 d PDU A 2
O3 O 0.2235(5) 0.1961(6) 0.3185(10) 0.061(5) Uiso 0.50 1 d PDU A 1
O4 O 0.2723(6) 0.1768(6) 0.3067(12) 0.077(6) Uiso 0.50 1 d PDU A 1
C6 C 0.2368(8) 0.1736(8) 0.332(2) 0.076(11) Uiso 0.50 1 d PDU A 1
C7 C 0.2021(7) 0.1289(7) 0.3600(13) 0.073(9) Uiso 0.50 1 d PDU A 1
C8 C 0.1590(9) 0.1107(11) 0.3165(16) 0.099(11) Uiso 0.50 1 d PDU A 1
C9 C 0.1963(11) 0.1401(12) 0.4376(15) 0.120(13) Uiso 0.50 1 d PDU A 1
C10 C 0.2204(13) 0.0971(12) 0.358(2) 0.142(16) Uiso 0.50 1 d PDU A 1
O3A O 0.2225(4) 0.1858(5) 0.2730(8) 0.040(4) Uiso 0.50 1 d PDU A 2
O4A O 0.2699(5) 0.1868(5) 0.3514(8) 0.045(4) Uiso 0.50 1 d PDU A 2
C6A C 0.2339(6) 0.1696(7) 0.3151(15) 0.048(8) Uiso 0.50 1 d PDU A 2
C7A C 0.1981(8) 0.1246(8) 0.3393(15) 0.099(12) Uiso 0.50 1 d PDU A 2
C8A C 0.1551(10) 0.1241(13) 0.358(2) 0.125(14) Uiso 0.50 1 d PDU A 2
C9A C 0.2168(14) 0.1171(15) 0.410(2) 0.156(17) Uiso 0.50 1 d PDU A 2
C10A C 0.1916(15) 0.0909(13) 0.281(2) 0.159(18) Uiso 0.50 1 d PDU A 2
O5 O 0.3416(5) 0.1854(5) 0.3250(9) 0.042(4) Uiso 0.50 1 d PDU A 1
O6 O 0.4095(6) 0.2177(6) 0.2920(14) 0.085(7) Uiso 0.50 1 d PDU A 1
C11 C 0.3747(7) 0.1851(7) 0.312(2) 0.058(11) Uiso 0.50 1 d PDU A 1
C12 C 0.3755(6) 0.1433(6) 0.3108(12) 0.062(12) Uiso 0.50 1 d PDU A 1
C13 C 0.3959(10) 0.1426(12) 0.2403(13) 0.101(13) Uiso 0.50 1 d PDU A 1
C14 C 0.3293(7) 0.1061(9) 0.3161(17) 0.092(11) Uiso 0.50 1 d PDU A 1
C15 C 0.4027(9) 0.1425(9) 0.3724(13) 0.076(9) Uiso 0.50 1 d PDU A 1
O5A O 0.3492(6) 0.1876(7) 0.2754(12) 0.083(6) Uiso 0.50 1 d PDU A 2
O6A O 0.4120(4) 0.2208(4) 0.3310(8) 0.027(3) Uiso 0.50 1 d PDU A 2
C11A C 0.3798(7) 0.1880(6) 0.305(2) 0.052(10) Uiso 0.50 1 d PDU A 2
C12A C 0.3790(7) 0.1456(6) 0.3130(12) 0.058(12) Uiso 0.50 1 d PDU A 2
C13A C 0.3739(12) 0.1275(11) 0.2386(13) 0.087(10) Uiso 0.50 1 d PDU A 2
C14A C 0.3392(11) 0.1158(12) 0.357(2) 0.127(15) Uiso 0.50 1 d PDU A 2
C15A C 0.4202(9) 0.1521(10) 0.3473(17) 0.086(10) Uiso 0.50 1 d PDU A 2
O7 O 0.3437(5) 0.2551(6) 0.3997(9) 0.046(4) Uiso 0.50 1 d PDU A 1
O8 O 0.4129(5) 0.2742(6) 0.3952(9) 0.048(5) Uiso 0.50 1 d PDU A 1
C16 C 0.3811(9) 0.2705(12) 0.4268(11) 0.053(10) Uiso 0.50 1 d PDU A 1
C17 C 0.3869(11) 0.2874(10) 0.5061(14) 0.112(12) Uiso 0.50 1 d PDU A 1
C18 C 0.4057(16) 0.2642(15) 0.546(2) 0.16(2) Uiso 0.50 1 d PDU A 1
C19 C 0.3427(13) 0.2767(17) 0.532(3) 0.20(2) Uiso 0.50 1 d PDU A 1
C20 C 0.4175(15) 0.3357(11) 0.502(3) 0.164(19) Uiso 0.50 1 d PDU A 1
O7A O 0.3386(5) 0.2348(6) 0.3870(9) 0.048(5) Uiso 0.50 1 d PDU A 2
O8A O 0.4083(4) 0.2867(5) 0.4050(8) 0.029(4) Uiso 0.50 1 d PDU A 2
C16A C 0.3702(8) 0.2632(9) 0.4224(10) 0.035(8) Uiso 0.50 1 d PDU A 2
C17A C 0.3615(10) 0.2700(9) 0.5028(13) 0.083(9) Uiso 0.50 1 d PDU A 2
C18A C 0.3823(18) 0.2495(17) 0.545(2) 0.19(2) Uiso 0.50 1 d PDU A 2
C19A C 0.3129(11) 0.2468(15) 0.511(3) 0.17(2) Uiso 0.50 1 d PDU A 2
C20A C 0.3814(15) 0.3182(10) 0.513(2) 0.153(17) Uiso 0.50 1 d PDU A 2
O9 O 0.4488(6) 0.2804(6) 0.2000(12) 0.065(6) Uiso 0.50 1 d PDU A 1
O10 O 0.5052(6) 0.3453(5) 0.1878(10) 0.047(6) Uiso 0.50 1 d PDU A 1
C21 C 0.4803(8) 0.3088(7) 0.1666(10) 0.028(9) Uiso 0.50 1 d PDU A 1
C22 C 0.4861(6) 0.2932(6) 0.0962(9) 0.046(6) Uiso 0.50 1 d PDU A 1
C23 C 0.5348(6) 0.3157(9) 0.0810(16) 0.091(10) Uiso 0.50 1 d PDU A 1
C24 C 0.4639(9) 0.3066(8) 0.0393(13) 0.074(9) Uiso 0.50 1 d PDU A 1
C25 C 0.4658(8) 0.2436(6) 0.0974(14) 0.070(8) Uiso 0.50 1 d PDU A 1
O9A O 0.4575(4) 0.2759(4) 0.2258(8) 0.024(4) Uiso 0.50 1 d PDU A 2
O10A O 0.4916(5) 0.3408(4) 0.1760(8) 0.023(5) Uiso 0.50 1 d PDU A 2
C21A C 0.4726(9) 0.3011(6) 0.1736(10) 0.028(9) Uiso 0.50 1 d PDU A 2
C22A C 0.4668(7) 0.2789(6) 0.1042(10) 0.054(7) Uiso 0.50 1 d PDU A 2
C23A C 0.4903(9) 0.2527(9) 0.1088(15) 0.068(8) Uiso 0.50 1 d PDU A 2
C24A C 0.4886(9) 0.3127(8) 0.0445(13) 0.072(8) Uiso 0.50 1 d PDU A 2
C25A C 0.4177(8) 0.2511(11) 0.090(2) 0.126(14) Uiso 0.50 1 d PDU A 2
O11 O 0.4850(3) 0.2897(4) 0.3626(6) 0.028(3) Uiso 0.60 1 d PDU A 1
O12 O 0.5366(4) 0.3446(4) 0.3008(7) 0.031(3) Uiso 0.60 1 d PDU A 1
C26 C 0.5226(5) 0.3143(6) 0.3433(16) 0.040(8) Uiso 0.60 1 d PDU A 1
C27 C 0.5545(6) 0.3036(6) 0.3809(10) 0.066(9) Uiso 0.60 1 d PDU A 1
C28 C 0.5991(8) 0.3279(9) 0.3467(16) 0.132(12) Uiso 0.60 1 d PDU A 1
C29 C 0.5362(9) 0.2541(6) 0.3772(15) 0.090(10) Uiso 0.60 1 d PDU A 1
C30 C 0.5563(8) 0.3176(7) 0.4585(10) 0.077(7) Uiso 0.60 1 d PDU A 1
O11A O 0.4839(6) 0.2796(7) 0.3243(13) 0.061(6) Uiso 0.40 1 d PDU A 2
O12A O 0.5324(7) 0.3492(6) 0.3293(14) 0.057(7) Uiso 0.40 1 d PDU A 2
C26A C 0.5188(7) 0.3106(8) 0.343(2) 0.045(12) Uiso 0.40 1 d PDU A 2
C27A C 0.5551(7) 0.3026(8) 0.3687(14) 0.069(13) Uiso 0.40 1 d PDU A 2
C28A C 0.5847(8) 0.3061(9) 0.3067(13) 0.043(7) Uiso 0.40 1 d PDU A 2
C29A C 0.5361(13) 0.2583(10) 0.405(2) 0.091(15) Uiso 0.40 1 d PDU A 2
C30A C 0.5840(13) 0.3401(11) 0.4189(19) 0.101(13) Uiso 0.40 1 d PDU A 2
O13 O 0.5237(3) 0.4112(3) 0.3506(4) 0.066(3) Uani 1 1 d . A .
O14 O 0.5449(2) 0.4775(2) 0.3099(4) 0.0386(19) Uani 1 1 d . A .
O15 O 0.5683(3) 0.4134(3) 0.2288(5) 0.065(3) Uani 1 1 d . A .
O16 O 0.5713(2) 0.4696(2) 0.1738(4) 0.044(2) Uani 1 1 d . A .
O17 O 0.5568(2) 0.5334(3) 0.2056(4) 0.044(2) Uani 1 1 d . A .
C31 C 0.5386(4) 0.4502(5) 0.3575(7) 0.051(3) Uani 1 1 d . . .
C32 C 0.5474(5) 0.4662(4) 0.4347(7) 0.060(4) Uani 1 1 d . A .
C33 C 0.5774(5) 0.4510(6) 0.4652(7) 0.082(5) Uani 1 1 d . . .
C34 C 0.5058(4) 0.4463(4) 0.4739(7) 0.061(4) Uani 1 1 d . . .
C35 C 0.5705(5) 0.5166(4) 0.4367(7) 0.073(4) Uani 1 1 d . . .
C36 C 0.5867(4) 0.4472(5) 0.1926(7) 0.049(3) Uani 1 1 d . . .
C37 C 0.6330(6) 0.4628(6) 0.1750(10) 0.043(7) Uiso 0.60 1 d PDU A 1
C38 C 0.6422(14) 0.4878(10) 0.1044(13) 0.127(16) Uiso 0.60 1 d PDU A 1
C39 C 0.6407(12) 0.4245(8) 0.1669(16) 0.122(11) Uiso 0.60 1 d PDU A 1
C40 C 0.6607(8) 0.4928(7) 0.2351(11) 0.071(7) Uiso 0.60 1 d PDU A 1
C37A C 0.6310(12) 0.4584(8) 0.1575(15) 0.080(15) Uiso 0.40 1 d PDU A 2
C38A C 0.6492(10) 0.5011(9) 0.1164(14) 0.028(7) Uiso 0.40 1 d PDU A 2
C39A C 0.6286(11) 0.4205(9) 0.1159(18) 0.067(10) Uiso 0.40 1 d PDU A 2
C40A C 0.6555(12) 0.4647(12) 0.2275(16) 0.077(11) Uiso 0.40 1 d PDU A 2
C41 C 0.5616(4) 0.5616(4) 0.2500 0.037(4) Uani 1 2 d SD . .
C42 C 0.6036(5) 0.6036(5) 0.2500 0.047(4) Uani 1 2 d SD A .
C43 C 0.6281(8) 0.6037(9) 0.1854(13) 0.079(9) Uiso 0.50 1 d PD A 1
C44 C 0.6283(7) 0.6032(8) 0.3145(13) 0.070(8) Uiso 0.50 1 d PD A 1
C45A C 0.6390(6) 0.5932(8) 0.2440(15) 0.069(8) Uiso 0.50 1 d PD A 2
N1 N 0.4180(7) 0.4014(7) 0.145(2) 0.044(15) Uiso 0.50 1 d PDU B 1
N2 N 0.3523(7) 0.3741(10) 0.1722(15) 0.076(9) Uiso 0.50 1 d PDU B 1
C70 C 0.3871(11) 0.4123(10) 0.149(2) 0.083(16) Uiso 0.50 1 d PDU B 1
C71 C 0.3603(11) 0.3408(9) 0.171(2) 0.083(10) Uiso 0.50 1 d PDU B 1
C72 C 0.4019(12) 0.3578(9) 0.146(2) 0.057(13) Uiso 0.50 1 d PDU B 1
N1A N 0.4163(6) 0.4018(7) 0.1338(19) 0.035(14) Uiso 0.50 1 d PD C 2
N2A N 0.3510(6) 0.3576(8) 0.1587(13) 0.053(7) Uiso 0.50 1 d PD C 2
C70A C 0.3808(6) 0.4012(8) 0.1582(14) 0.020(7) Uiso 0.50 1 d PD C 2
C71A C 0.3700(8) 0.3335(6) 0.1467(14) 0.042(7) Uiso 0.50 1 d PD C 2
C72A C 0.4133(11) 0.3622(10) 0.137(2) 0.067(15) Uiso 0.50 1 d PD C 2
O100 O 0.2778(10) 0.0000 0.2500 0.227(14) Uiso 1 2 d S . .
O101 O 0.6667 0.3333 0.144(6) 0.67(6) Uiso 1.50 3 d SP . .
O102 O 0.6667 0.3333 0.542(3) 0.42(3) Uiso 1.50 3 d SP . .

loop_
_atom_site_aniso_label
_atom_site_aniso_U_11
_atom_site_aniso_U_22
_atom_site_aniso_U_33
_atom_site_aniso_U_23
_atom_site_aniso_U_13
_atom_site_aniso_U_12
Cr1 0.0364(12) 0.0364(12) 0.093(2) 0.0136(8) -0.0136(8) 0.0125(13)
Cr2 0.0457(13) 0.0360(12) 0.126(2) -0.0033(12) -0.0331(13) 0.0172(10)
Cr3 0.0491(13) 0.0441(13) 0.0791(16) 0.0127(10) 0.0153(11) 0.0292(11)
Cr4 0.0429(12) 0.0397(11) 0.0490(12) -0.0041(9) -0.0051(9) 0.0251(9)
Cr5 0.0348(11) 0.0399(11) 0.0398(11) -0.0032(8) 0.0020(8) 0.0214(9)
Ni1 0.0364(12) 0.0364(12) 0.093(2) 0.0136(8) -0.0136(8) 0.0125(13)
Ni2 0.0457(13) 0.0360(12) 0.126(2) -0.0033(12) -0.0331(13) 0.0172(10)
Ni3 0.0491(13) 0.0441(13) 0.0791(16) 0.0127(10) 0.0153(11) 0.0292(11)
Ni4 0.0429(12) 0.0397(11) 0.0490(12) -0.0041(9) -0.0051(9) 0.0251(9)
Ni5 0.0348(11) 0.0399(11) 0.0398(11) -0.0032(8) 0.0020(8) 0.0214(9)
F1 0.058(4) 0.053(4) 0.055(4) -0.004(3) -0.010(3) 0.030(4)
F2 0.060(4) 0.057(4) 0.041(4) -0.013(3) -0.008(3) 0.033(4)
F3 0.045(4) 0.039(4) 0.034(3) -0.001(3) 0.000(3) 0.028(3)
F4 0.038(3) 0.040(4) 0.031(3) -0.003(3) 0.001(3) 0.022(3)
F5 0.045(4) 0.050(4) 0.038(4) 0.003(3) 0.002(3) 0.024(3)
F6 0.035(4) 0.035(4) 0.036(5) -0.0030(19) 0.0030(19) 0.021(4)
O13 0.105(8) 0.034(6) 0.045(5) -0.006(4) -0.027(5) 0.025(5)
O14 0.040(5) 0.037(5) 0.040(5) -0.004(4) -0.007(4) 0.020(4)
O15 0.044(5) 0.047(6) 0.105(8) 0.012(6) 0.003(5) 0.024(5)
O16 0.038(5) 0.050(5) 0.046(5) -0.010(4) 0.000(4) 0.024(4)
O17 0.034(4) 0.049(5) 0.049(5) -0.004(4) 0.004(4) 0.021(4)
C31 0.035(7) 0.061(10) 0.051(9) -0.015(8) -0.011(6) 0.020(7)
C32 0.073(10) 0.058(9) 0.046(8) -0.021(7) -0.023(7) 0.031(8)
C33 0.105(13) 0.121(14) 0.054(9) -0.036(9) -0.037(9) 0.081(12)
C34 0.056(9) 0.072(10) 0.044(8) 0.003(7) -0.001(7) 0.024(8)
C35 0.100(12) 0.038(8) 0.064(9) -0.026(7) -0.023(8) 0.023(8)
C36 0.045(8) 0.070(10) 0.047(8) -0.017(7) -0.007(6) 0.040(8)
C41 0.034(7) 0.034(7) 0.048(11) -0.004(4) 0.004(4) 0.021(8)
C42 0.044(8) 0.044(8) 0.065(12) 0.000(4) 0.000(4) 0.030(9)

loop_
_geom_bond_atom_site_label_1
_geom_bond_atom_site_label_2
_geom_bond_distance
_geom_bond_site_symmetry_2
_geom_bond_publ_flag
Cr1 O1A 1.801(16) 4 ?
Cr1 O1A 1.801(16) . ?
Cr1 F1 1.954(7) . ?
Cr1 F1 1.954(7) 4 ?
Cr1 O3A 1.981(14) 4 ?
Cr1 O3A 1.981(14) . ?
Cr1 O3 2.062(18) 4 ?
Cr1 O3 2.062(18) . ?
Cr1 O1 2.15(2) . ?
Cr1 O1 2.15(2) 4 ?
Cr2 O7A 1.785(16) . ?
Cr2 O2 1.798(15) . ?
Cr2 O4 1.878(19) . ?
Cr2 F1 1.920(7) . ?
Cr2 F2 1.956(7) . ?
Cr2 O5 1.978(14) . ?
Cr2 O5A 2.07(2) . ?
Cr2 O4A 2.074(16) . ?
Cr2 O7 2.162(18) . ?
Cr2 O2A 2.20(2) . ?
Cr3 O8 1.756(17) . ?
Cr3 O9A 1.867(13) . ?
Cr3 O11A 1.91(2) . ?
Cr3 F2 1.914(7) . ?
Cr3 O6A 1.921(13) . ?
Cr3 F3 1.925(6) . ?
Cr3 O6 1.99(2) . ?
Cr3 O11 2.044(11) . ?
Cr3 O8A 2.087(17) . ?
Cr3 O9 2.15(2) . ?
Cr4 O10 1.827(17) . ?
Cr4 F3 1.893(6) . ?
Cr4 F4 1.903(6) . ?
Cr4 O15 1.933(9) . ?
Cr4 O13 1.935(9) . ?
Cr4 O12 1.939(12) . ?
Cr4 O12A 1.96(2) . ?
Cr4 O10A 2.056(15) . ?
Cr5 F5 1.858(6) . ?
Cr5 F4 1.921(6) . ?
Cr5 F6 1.922(4) . ?
Cr5 O17 1.949(8) . ?
Cr5 O16 1.960(8) . ?
Cr5 O14 1.991(8) . ?
F6 Ni5 1.922(4) 4 ?
F6 Cr5 1.922(4) 4 ?
O1 C1 1.19(3) 4 ?
O2 C1 1.31(3) . ?
C1 O1 1.19(3) 4 ?
C1 C2 1.61(3) . ?
C2 C4 1.572(19) . ?
C2 C3 1.574(19) . ?
C2 C5 1.575(19) . ?
O1A C1A 1.18(3) 4 ?
O2A C1A 1.31(3) . ?
C1A O1A 1.18(3) 4 ?
C1A C2A 1.62(3) . ?
C2A C4A 1.572(19) . ?
C2A C3A 1.573(19) . ?
C2A C5A 1.575(19) . ?
O3 C6 1.16(2) . ?
O4 C6 1.32(2) . ?
C6 C7 1.56(2) . ?
C7 C9 1.572(19) . ?
C7 C8 1.584(18) . ?
C7 C10 1.586(19) . ?
O3A C6A 1.179(19) . ?
O4A C6A 1.32(2) . ?
C6A C7A 1.56(2) . ?
C7A C10A 1.577(19) . ?
C7A C8A 1.583(19) . ?
C7A C9A 1.583(19) . ?
O5 C11 1.23(2) . ?
O6 C11 1.27(2) . ?
C11 C12 1.52(2) . ?
C12 C14 1.534(17) . ?
C12 C13 1.536(17) . ?
C12 C15 1.538(16) . ?
O5A C11A 1.23(2) . ?
O6A C11A 1.27(2) . ?
C11A C12A 1.52(2) . ?
C12A C15A 1.531(16) . ?
C12A C13A 1.532(17) . ?
C12A C14A 1.537(17) . ?
O7 C16 1.28(2) . ?
O8 C16 1.24(2) . ?
C16 C17 1.60(3) . ?
C17 C18 1.516(17) . ?
C17 C19 1.525(17) . ?
C17 C20 1.531(17) . ?
O7A C16A 1.28(2) . ?
O8A C16A 1.25(2) . ?
C16A C17A 1.60(3) . ?
C17A C18A 1.523(17) . ?
C17A C20A 1.525(17) . ?
C17A C19A 1.529(17) . ?
O9 C21 1.26(2) . ?
O10 C21 1.233(19) . ?
C21 C22 1.51(2) . ?
C22 C23 1.552(16) . ?
C22 C25 1.558(15) . ?
C22 C24 1.560(15) . ?
O9A C21A 1.27(2) . ?
O10A C21A 1.242(18) . ?
C21A C22A 1.50(2) . ?
C22A C23A 1.557(16) . ?
C22A C24A 1.560(16) . ?
C22A C25A 1.562(16) . ?
O11 C26 1.249(19) . ?
O12 C26 1.245(18) . ?
C26 C27 1.56(2) . ?
C27 C28 1.541(15) . ?
C27 C30 1.551(15) . ?
C27 C29 1.566(14) . ?
O11A C26A 1.25(2) . ?
O12A C26A 1.25(2) . ?
C26A C27A 1.55(2) . ?
C27A C29A 1.547(15) . ?
C27A C28A 1.552(16) . ?
C27A C30A 1.555(16) . ?
O13 C31 1.236(15) . ?
O14 C31 1.272(15) . ?
O15 C36 1.262(16) . ?
O16 C36 1.242(14) . ?
O17 C41 1.266(10) . ?
C31 C32 1.551(17) . ?
C32 C34 1.499(19) . ?
C32 C33 1.551(19) . ?
C32 C35 1.575(19) . ?
C36 C37 1.51(2) . ?
C36 C37A 1.59(4) . ?
C37 C40 1.548(15) . ?
C37 C39 1.551(15) . ?
C37 C38 1.556(15) . ?
C37A C39A 1.545(16) . ?
C37A C38A 1.551(16) . ?
C37A C40A 1.552(16) . ?
C41 O17 1.266(10) 4 ?
C41 C42 1.51(2) . ?
C42 C45A 1.51(2) 4 ?
C42 C45A 1.51(2) . ?
C42 C43 1.51(2) 4 ?
C42 C43 1.51(2) . ?
C42 C44 1.52(2) . ?
C42 C44 1.52(2) 4 ?
C43 C44 1.55(4) 4 ?
C44 C43 1.55(4) 4 ?
N1 C70 1.36(2) . ?
N1 C72 1.38(2) . ?
N2 C71 1.37(3) . ?
N2 C70 1.39(3) . ?
C71 C72 1.39(3) . ?
N1A C70A 1.356(19) . ?
N1A C72A 1.38(2) . ?
N2A C71A 1.37(3) . ?
N2A C70A 1.39(3) . ?
C71A C72A 1.39(3) . ?
